data_7013581
loop_
_publ_author_name
'Bonnet, Sylvestre'
'Collin, Jean-Paul'
'Gruber, Nathalie'
'Sauvage, Jean-Pierre'
'Schofield, Emma R.'

_publ_section_title
;
 Photochemical and thermal synthesis and characterization of
 polypyridine ruthenium(ii) complexes containing different monodentate
 ligandsElectronic supplementary information (ESI) available: View of
 the dimeric units of 8 and proton indexation used in the 1H NMR data.
 See http://www.rsc.org/suppdata/dt/b3/b310198c/
;
_journal_issue 24
_journal_name_full 'Dalton Transactions'
_journal_page_first 4654
_journal_paper_doi 10.1039/b310198c
_journal_year 2003
_chemical_formula_moiety '[Ru(terpy*)(phen)(H2O)][PF6]2'
_chemical_formula_sum 'C97 H112 F24 N10 O7 P4 Ru2'
_chemical_formula_weight 2312.03
_chemical_name_systematic ' ?'
_space_group_IT_number 154
_symmetry_cell_setting hexagonal
_symmetry_space_group_name_Hall 'P 32 2"'
_symmetry_space_group_name_H-M 'P 32 2 1'
_audit_creation_date 26-09-03
_cell_angle_alpha 90
_cell_angle_beta 90
_cell_angle_gamma 120
_cell_formula_units_Z 3
_cell_length_a 13.5432(1)
_cell_length_b 13.5432(1)
_cell_length_c 50.1170(3)
_cell_measurement_reflns_used 21140
_cell_measurement_temperature 173
_cell_measurement_theta_max 30.0
_cell_measurement_theta_min 1.4
_cell_volume 7960.83(10)
_computing_publication_material CIFGEN_IN_OpenMoleN_(_1997)
_computing_structure_refinement LSFM_OpenMoleN_(_1997)
_computing_structure_solution Direct_methods_(SIR,_Burla_et_al.,_1989)
_diffrn_ambient_temperature 173
_diffrn_measurement_details
;
21140 reflections were collected using program Collect
("Collect" Data collection software, Nonius B.V., 1998)
The conditions were as follow : crystal to detector distance =  67. mm.
Scan angle =  0.5 deg 1 scans of   40 sec per frame.
Data collection was divided into  2 set(s)
with the following starting angles and number of frames :

Set 1 Theta =   -9.90 Omega =    0.00 Kappa =    0.00  296 frames
Set 2 Theta =   16.20 Kappa = -124.00 Phi   =    0.00  185 frames
Friedel pairs were averaged. Internal R = 0.04
;
_diffrn_measurement_device_type KappaCCD
_diffrn_measurement_method '\p scans'
_diffrn_radiation_monochromator graphite
_diffrn_radiation_type Mo-K\a
_diffrn_radiation_wavelength 0.71073
_diffrn_reflns_av_R_equivalents 0.040
_diffrn_reflns_av_sigmaI/netI 0.333
_diffrn_reflns_limit_h_max 19
_diffrn_reflns_limit_h_min -18
_diffrn_reflns_limit_k_max 15
_diffrn_reflns_limit_k_min -15
_diffrn_reflns_limit_l_max 70
_diffrn_reflns_limit_l_min -57
_diffrn_reflns_number 21140
_diffrn_reflns_theta_max 30.04
_diffrn_reflns_theta_min 2.5
_diffrn_source xray_tube
_diffrn_standards_decay_% 0
_exptl_absorpt_coefficient_mu 0.443
_exptl_absorpt_correction_T_max 1.0000
_exptl_absorpt_correction_T_min 0.8662
_exptl_absorpt_correction_type refdelf_(Walker_&_Stuart,_1983)
_exptl_crystal_colour red
_exptl_crystal_density_diffrn 1.45
_exptl_crystal_density_method none
_exptl_crystal_description prism
_exptl_crystal_F_000 3552
_exptl_crystal_size_max 0.12
_exptl_crystal_size_mid 0.10
_exptl_crystal_size_min 0.06
_refine_diff_density_max 1.341
_refine_diff_density_min -0.9000
_refine_ls_abs_structure_details 'Flack H D  (1983), Acta Cryst. A39, 876-881'
_refine_ls_abs_structure_Flack 0.01(5)
_refine_ls_extinction_method none
_refine_ls_goodness_of_fit_all 1.204
_refine_ls_goodness_of_fit_ref 1.042
_refine_ls_hydrogen_treatment noref
_refine_ls_matrix_type full
_refine_ls_number_constraints 4
_refine_ls_number_parameters 650
_refine_ls_number_reflns 9858
_refine_ls_number_restraints 4
_refine_ls_R_factor_all 0.096
_refine_ls_R_factor_gt 0.073
_refine_ls_shift/esd_mean 0.000
_refine_ls_shift/su_max 0.006
_refine_ls_structure_factor_coef F
_refine_ls_weighting_scheme sigma
_refine_ls_wR_factor_all 0.204
_refine_ls_wR_factor_ref 0.091
_reflns_number_gt 9858
_reflns_number_total 13745
_reflns_threshold_expression >3.0\s(I)
_cod_data_source_file b310198c.txt
_cod_data_source_block Complex_9
_cod_original_cell_volume 7960.8(1)
_cod_original_sg_symbol_Hall ' P 32 2"'
_cod_database_code 7013581

loop_
_symmetry_equiv_pos_as_xyz
x,y,z
-y,+x-y,2/3+z
-x+y,-x,1/3+z
+y,+x,-z
+x-y,-y,1/3-z
-x,-x+y,2/3-z

loop_
_atom_site_aniso_label
_atom_site_aniso_U_11
_atom_site_aniso_U_22
_atom_site_aniso_U_33
_atom_site_aniso_U_12
_atom_site_aniso_U_13
_atom_site_aniso_U_23
_atom_site_aniso_type_symbol
RU 0.0306(2) 0.0341(2) 0.0323(2) 0.0167(1) -0.0019(2) -0.0034(2) Ru
N1 0.034(2) 0.038(2) 0.030(3) 0.020(2) -0.004(2) -0.004(2) N
C1 0.055(3) 0.044(3) 0.028(3) 0.029(2) -0.005(3) -0.002(3) C
C2 0.068(4) 0.062(4) 0.026(3) 0.042(3) -0.009(3) -0.005(3) C
C3 0.047(4) 0.045(4) 0.047(4) 0.010(3) -0.029(3) -0.003(3) C
C4 0.038(3) 0.030(3) 0.047(4) 0.017(2) -0.016(3) -0.007(3) C
C5 0.038(3) 0.037(3) 0.062(4) 0.010(3) -0.021(3) 0.003(3) C
C6 0.028(3) 0.044(3) 0.060(4) 0.010(2) -0.002(3) 0.012(4) C
C7 0.027(3) 0.029(3) 0.053(4) 0.013(2) 0.002(3) 0.011(3) C
C8 0.043(3) 0.043(3) 0.047(4) 0.028(2) 0.015(3) 0.012(3) C
C9 0.050(3) 0.051(3) 0.033(3) 0.035(2) 0.010(3) 0.007(3) C
C10 0.044(3) 0.028(2) 0.037(3) 0.023(2) -0.004(3) -0.005(2) C
N2 0.030(2) 0.035(2) 0.033(3) 0.020(2) 0.002(2) 0.001(2) N
C11 0.028(2) 0.031(2) 0.040(3) 0.017(2) -0.002(2) 0.002(3) C
C12 0.034(3) 0.032(3) 0.035(3) 0.018(2) -0.006(2) 0.003(2) C
N3 0.034(2) 0.034(2) 0.036(3) 0.020(2) 0.003(2) 0.004(2) N
C13 0.039(3) 0.054(4) 0.029(3) 0.022(2) 0.000(3) 0.006(3) C
C14 0.047(3) 0.047(3) 0.048(4) 0.029(2) 0.002(3) 0.017(3) C
C15 0.063(3) 0.047(3) 0.044(4) 0.038(2) 0.007(3) 0.009(3) C
C16 0.042(3) 0.031(3) 0.043(4) 0.020(2) 0.006(3) -0.001(3) C
C17 0.030(2) 0.035(3) 0.038(3) 0.020(2) 0.003(2) 0.003(2) C
C18 0.028(2) 0.034(2) 0.034(3) 0.018(2) 0.000(3) -0.004(2) C
C19 0.026(3) 0.026(3) 0.034(3) 0.011(2) -0.001(2) -0.003(2) C
C20 0.030(3) 0.034(3) 0.028(3) 0.016(2) 0.003(2) -0.005(2) C
C21 0.030(2) 0.032(3) 0.034(3) 0.017(2) -0.005(2) -0.003(2) C
C22 0.030(2) 0.031(2) 0.032(3) 0.019(2) -0.003(2) -0.009(3) C
N4 0.019(2) 0.032(2) 0.028(2) 0.014(1) -0.002(2) -0.002(2) N
C23 0.022(2) 0.025(2) 0.037(3) 0.010(2) -0.002(2) -0.005(2) C
C24 0.047(3) 0.039(3) 0.040(3) 0.028(2) -0.007(3) -0.005(3) C
C25 0.049(3) 0.044(3) 0.049(4) 0.031(2) -0.009(3) -0.002(3) C
C26 0.049(3) 0.032(3) 0.051(4) 0.024(2) -0.005(3) -0.009(3) C
C27 0.035(3) 0.039(3) 0.035(3) 0.018(2) -0.005(3) -0.008(3) C
N5 0.032(2) 0.029(2) 0.031(3) 0.017(1) -0.001(2) -0.003(2) N
C28 0.031(2) 0.035(3) 0.026(3) 0.019(2) 0.001(2) -0.004(2) C
C29 0.036(3) 0.034(2) 0.034(3) 0.022(2) -0.004(2) -0.006(3) C
C30 0.036(3) 0.034(3) 0.038(3) 0.018(2) -0.002(3) -0.005(3) C
C31 0.035(3) 0.035(3) 0.040(3) 0.021(2) -0.006(3) -0.008(3) C
C32 0.030(3) 0.031(3) 0.042(4) 0.018(2) -0.008(3) -0.009(3) C
C33 0.034(3) 0.032(3) 0.033(3) 0.016(2) 0.006(3) -0.005(2) C
C34 0.033(3) 0.035(3) 0.059(5) 0.014(2) -0.006(3) -0.000(3) C
C35 0.050(4) 0.035(4) 0.049(5) 0.011(3) -0.001(4) -0.002(3) C
C36 0.036(4) 0.055(4) 0.100(7) 0.016(3) -0.000(4) 0.018(5) C
C37 0.060(5) 0.030(3) 0.060(5) 0.013(3) -0.010(4) -0.010(3) C
C38 0.050(3) 0.056(3) 0.047(4) 0.037(2) -0.002(3) 0.002(3) C
C39 0.062(3) 0.083(4) 0.060(5) 0.054(2) -0.001(4) 0.007(4) C
C40 0.063(4) 0.063(4) 0.041(4) 0.036(3) -0.011(4) -0.011(4) C
C41 0.077(4) 0.053(4) 0.047(5) 0.038(3) -0.009(4) 0.004(3) C
O1 0.033(2) 0.053(3) 0.041(3) 0.026(1) 0.009(2) 0.002(2) O
P1 0.0491(9) 0.0436(9) 0.045(1) 0.0241(6) 0.0048(8) 0.0012(8) P
F1 0.145(7) 0.145(6) 0.145(8) 0.073(4) 0.000(6) -0.000(6) F
F2 0.130(5) 0.130(5) 0.130(7) 0.065(4) 0.000(5) 0.000(5) F
F3 0.23(1) 0.23(1) 0.23(1) 0.113(8) -0.00(1) -0.00(1) F
F4 0.160(7) 0.160(7) 0.160(9) 0.080(5) 0.000(7) 0.000(7) F
F5 0.179(8) 0.179(8) 0.18(1) 0.089(6) -0.000(8) -0.000(8) F
F6 0.120(5) 0.120(5) 0.120(6) 0.060(4) 0.000(5) 0.000(5) F
P2 0.0381(9) 0.0351(9) 0.054(1) 0.0152(6) -0.0050(8) 0.0006(8) P
F7 0.21(1) 0.21(1) 0.21(1) 0.103(7) -0.00(1) 0.00(1) F
F8 0.101(4) 0.101(4) 0.101(5) 0.050(3) 0.000(4) 0.000(4) F
F9 0.091(4) 0.091(4) 0.091(4) 0.045(3) 0.000(4) 0.000(3) F
F10 0.153(7) 0.153(7) 0.153(9) 0.077(5) -0.000(6) -0.000(7) F
F11 0.121(5) 0.121(5) 0.121(6) 0.060(3) 0.000(5) 0.000(5) F
F12 0.179(8) 0.179(8) 0.18(1) 0.089(6) 0.000(8) 0.000(8) F
C42 0.120(8) 0.16(1) 0.071(7) 0.077(6) 0.025(6) -0.008(7) C
C43 0.09(1) 0.074(7) 0.081(8) 0.0425 0.053(7) 0.0266 C
O2 0.20(1) 0.123(7) 0.097(8) 0.0978 0.065(8) 0.0327 O
C44 0.056(6) 0.096(8) 0.095(8) 0.019(5) -0.008(6) 0.025(7) C
C45 0.049(4) 0.058(5) 0.046(4) 0.012(4) 0.006(4) 0.001(4) C
C46 0.098(9) 0.061(6) 0.11(1) 0.021(6) 0.006(8) -0.010(7) C
O3 0.048(3) 0.060(3) 0.066(4) 0.021(2) -0.002(3) 0.010(3) O
C47 0.102(6) 0.111(6) 0.067(6) 0.072(4) -0.022(5) -0.030(5) C
C48 0.051(4) 0.078(5) 0.068(6) 0.036(3) -0.018(4) 0.003(4) C
C49 0.044(6) 0.12(1) 0.089(8) 0.010(6) 0.006(6) -0.009(8) C
O4 0.045(3) 0.079(4) 0.078(5) 0.031(2) -0.002(3) 0.002(4) O

loop_
_atom_site_label
_atom_site_fract_x
_atom_site_fract_y
_atom_site_fract_z
_atom_site_U_iso_or_equiv
_atom_site_occupancy
_atom_site_thermal_displace_type
_atom_site_calc_flag
_atom_site_calc_attached_atom
_atom_site_type_symbol
RU 0.46969(4) 1.10678(4) 0.59738(1) 0.0323(2) 1.000 Uani ? ? Ru
N1 0.5921(4) 1.2028(5) 0.6257(1) 0.034(2) 1.000 Uani ? ? N
C1 0.5786(6) 1.2286(6) 0.6507(1) 0.041(3) 1.000 Uani ? ? C
C2 0.6724(7) 1.3016(7) 0.6667(2) 0.048(4) 1.000 Uani ? ? C
C3 0.7800(7) 1.3428(7) 0.6578(2) 0.046(4) 1.000 Uani ? ? C
C4 0.7988(6) 1.3186(6) 0.6312(2) 0.038(3) 1.000 Uani ? ? C
C5 0.9079(6) 1.3584(6) 0.6192(2) 0.045(4) 1.000 Uani ? ? C
C6 0.9191(6) 1.3366(7) 0.5936(2) 0.042(4) 1.000 Uani ? ? C
C7 0.8187(5) 1.2684(6) 0.5769(2) 0.035(3) 1.000 Uani ? ? C
C8 0.8226(6) 1.2440(6) 0.5500(2) 0.044(3) 1.000 Uani ? ? C
C9 0.7233(6) 1.1805(6) 0.5368(2) 0.044(3) 1.000 Uani ? ? C
C10 0.6177(6) 1.1377(5) 0.5493(1) 0.035(3) 1.000 Uani ? ? C
N2 0.6120(4) 1.1601(4) 0.5751(1) 0.033(2) 1.000 Uani ? ? N
C11 0.7104(5) 1.2246(6) 0.5890(1) 0.033(3) 1.000 Uani ? ? C
C12 0.7003(5) 1.2481(5) 0.6160(1) 0.033(3) 1.000 Uani ? ? C
N3 0.4598(5) 0.9500(5) 0.6009(1) 0.035(2) 1.000 Uani ? ? N
C13 0.5248(6) 0.9214(7) 0.6157(1) 0.039(3) 1.000 Uani ? ? C
C14 0.5236(6) 0.8197(6) 0.6128(2) 0.047(3) 1.000 Uani ? ? C
C15 0.4514(6) 0.7404(6) 0.5950(2) 0.051(3) 1.000 Uani ? ? C
C16 0.3814(6) 0.7663(6) 0.5796(2) 0.038(3) 1.000 Uani ? ? C
C17 0.3870(5) 0.8708(5) 0.5826(1) 0.034(3) 1.000 Uani ? ? C
C18 0.3225(5) 0.9108(5) 0.5661(1) 0.032(3) 1.000 Uani ? ? C
C19 0.2365(5) 0.8452(5) 0.5477(1) 0.028(3) 1.000 Uani ? ? C
C20 0.1862(5) 0.8979(6) 0.5334(1) 0.031(3) 1.000 Uani ? ? C
C21 0.2268(5) 1.0131(5) 0.5368(1) 0.032(3) 1.000 Uani ? ? C
C22 0.3133(5) 1.0726(6) 0.5551(1) 0.031(2) 1.000 Uani ? ? C
N4 0.3582(4) 1.0211(4) 0.5692(1) 0.026(2) 1.000 Uani ? ? N
C23 0.3687(5) 1.1975(5) 0.5609(1) 0.027(3) 1.000 Uani ? ? C
C24 0.3493(6) 1.2742(5) 0.5467(1) 0.042(3) 1.000 Uani ? ? C
C25 0.4084(7) 1.3882(6) 0.5528(2) 0.048(3) 1.000 Uani ? ? C
C26 0.4881(6) 1.4255(6) 0.5730(2) 0.043(3) 1.000 Uani ? ? C
C27 0.5063(6) 1.3470(6) 0.5868(1) 0.036(3) 1.000 Uani ? ? C
N5 0.4484(4) 1.2360(4) 0.5811(1) 0.031(2) 1.000 Uani ? ? N
C28 0.0880(5) 0.8293(5) 0.5153(1) 0.031(3) 1.000 Uani ? ? C
C29 0.0055(5) 0.7183(6) 0.5226(1) 0.035(3) 1.000 Uani ? ? C
C30 -0.0907(5) 0.6557(6) 0.5075(1) 0.036(3) 1.000 Uani ? ? C
C31 -0.0986(5) 0.7034(5) 0.4838(1) 0.036(3) 1.000 Uani ? ? C
C32 -0.0173(5) 0.8131(5) 0.4752(2) 0.034(3) 1.000 Uani ? ? C
C33 0.0764(6) 0.8773(5) 0.4915(1) 0.033(3) 1.000 Uani ? ? C
C34 -0.1855(6) 0.5372(6) 0.5149(2) 0.041(4) 1.000 Uani ? ? C
C35 -0.1756(8) 0.5087(7) 0.5442(2) 0.044(4) 1.000 Uani ? ? C
C36 -0.3045(7) 0.5251(8) 0.5103(2) 0.058(5) 1.000 Uani ? ? C
C37 -0.1742(8) 0.4500(7) 0.4974(2) 0.047(4) 1.000 Uani ? ? C
C38 -0.0352(6) 0.8551(7) 0.4482(2) 0.051(3) 1.000 Uani ? ? C
C39 -0.1484(7) 0.8593(8) 0.4501(2) 0.068(4) 1.000 Uani ? ? C
C40 -0.0434(7) 0.7783(8) 0.4258(2) 0.054(4) 1.000 Uani ? ? C
C41 0.0644(8) 0.9783(7) 0.4416(2) 0.057(4) 1.000 Uani ? ? C
O1 0.3364(4) 1.0633(4) 0.6259(1) 0.041(2) 1.000 Uani ? ? O
P1 0.3658(2) 1.0712(2) 0.30205(5) 0.046(1) 1.000 Uani ? ? P
F1 0.3204(8) 1.1506(8) 0.3115(2) 0.145(7) 1.000 Uani ? ? F
F2 0.2811(7) 0.9649(7) 0.3194(2) 0.130(6) 1.000 Uani ? ? F
F3 0.296(1) 1.042(1) 0.2775(3) 0.23(1) 1.000 Uani ? ? F
F4 0.4604(9) 1.1778(9) 0.2894(2) 0.160(7) 1.000 Uani ? ? F
F5 0.432(1) 1.0966(9) 0.3286(2) 0.179(9) 1.000 Uani ? ? F
F6 0.4076(7) 0.9868(7) 0.2915(2) 0.120(5) 1.000 Uani ? ? F
P2 0.4704(2) 1.1716(2) 0.47377(5) 0.0416(9) 1.000 Uani ? ? P
F7 0.538(1) 1.215(1) 0.4997(3) 0.21(1) 1.000 Uani ? ? F
F8 0.5393(6) 1.2884(6) 0.4597(2) 0.101(4) 1.000 Uani ? ? F
F9 0.4029(6) 1.0526(5) 0.4889(1) 0.091(4) 1.000 Uani ? ? F
F10 0.3817(8) 1.1280(9) 0.4507(2) 0.153(7) 1.000 Uani ? ? F
F11 0.3958(7) 1.2178(7) 0.4856(2) 0.121(5) 1.000 Uani ? ? F
F12 0.527(1) 1.117(1) 0.4562(3) 0.179(9) 1.000 Uani ? ? F
C42 0.052(1) 0.869(1) 0.3550(3) 0.111(8) 1.000 Uani ? ? C
C43 0.0000 0.793(1) 0.3333 0.080(8) 0.500 Uani ? ? C
O2 0.0000 0.705(1) 0.3333 0.133(9) 0.500 Uani ? ? O
C44 0.058(1) 0.842(1) 0.6043(3) 0.080(7) 1.000 Uani ? ? C
C45 0.1159(8) 0.7812(8) 0.6176(2) 0.050(4) 1.000 Uani ? ? C
C46 0.061(1) 0.656(1) 0.6134(3) 0.088(8) 1.000 Uani ? ? C
O3 0.2042(5) 0.8329(5) 0.6296(1) 0.057(3) 1.000 Uani ? ? O
C47 0.0074(9) 0.677(1) 0.6891(2) 0.091(6) 1.000 Uani ? ? C
C48 -0.0249(7) 0.7368(8) 0.7104(2) 0.065(5) 1.000 Uani ? ? C
C49 -0.142(1) 0.681(1) 0.7215(3) 0.079(8) 1.000 Uani ? ? C
O4 0.0499(5) 0.8344(6) 0.7180(2) 0.065(4) 1.000 Uani ? ? O
H1 0.5038 1.1968 0.6578 0.0525 1.000 Uiso calc C1 H
H2 0.6597 1.3222 0.6839 0.0624 1.000 Uiso calc C2 H
H3 0.8428 1.3876 0.6693 0.0678 1.000 Uiso calc C3 H
H4 0.9745 1.4016 0.6296 0.0644 1.000 Uiso calc C5 H
H5 0.9931 1.3659 0.5862 0.0617 1.000 Uiso calc C6 H
H6 0.8935 1.2715 0.5411 0.0534 1.000 Uiso calc C8 H
H7 0.7255 1.1644 0.5184 0.0525 1.000 Uiso calc C9 H
H8 0.5496 1.0926 0.5395 0.0436 1.000 Uiso calc C10 H
H9 0.5736 0.9738 0.6288 0.0539 1.000 Uiso calc C13 H
H10 0.5733 0.8048 0.6232 0.0577 1.000 Uiso calc C14 H
H11 0.4489 0.6694 0.5930 0.0606 1.000 Uiso calc C15 H
H12 0.3297 0.7122 0.5672 0.0495 1.000 Uiso calc C16 H
H13 0.2127 0.7670 0.5450 0.0380 1.000 Uiso calc C19 H
H14 0.1960 1.0508 0.5267 0.0409 1.000 Uiso calc C21 H
H15 0.2947 1.2476 0.5327 0.0507 1.000 Uiso calc C24 H
H16 0.3945 1.4407 0.5432 0.0576 1.000 Uiso calc C25 H
H17 0.5303 1.5042 0.5774 0.0555 1.000 Uiso calc C26 H
H18 0.5615 1.3732 0.6006 0.0474 1.000 Uiso calc C27 H
H19 0.0163 0.6857 0.5383 0.0426 1.000 Uiso calc C29 H
H20 -0.1627 0.6594 0.4727 0.0453 1.000 Uiso calc C31 H
H21 0.1320 0.9528 0.4866 0.0430 1.000 Uiso calc C33 H
H22 -0.2359 0.4342 0.5483 0.0640 1.000 Uiso calc C35 H
H23 -0.1045 0.5120 0.5469 0.0640 1.000 Uiso calc C35 H
H24 -0.1802 0.5623 0.5556 0.0640 1.000 Uiso calc C35 H
H25 -0.3623 0.4503 0.5151 0.0867 1.000 Uiso calc C36 H
H26 -0.3115 0.5791 0.5211 0.0867 1.000 Uiso calc C36 H
H27 -0.3125 0.5386 0.4921 0.0867 1.000 Uiso calc C36 H
H28 -0.2331 0.3752 0.5017 0.0698 1.000 Uiso calc C37 H
H29 -0.1803 0.4650 0.4791 0.0698 1.000 Uiso calc C37 H
H30 -0.1021 0.4561 0.5004 0.0698 1.000 Uiso calc C37 H
H31 -0.0544 0.8071 0.4095 0.0697 1.000 Uiso calc C40 H
H32 0.0251 0.7751 0.4249 0.0697 1.000 Uiso calc C40 H
H33 -0.1059 0.7039 0.4288 0.0697 1.000 Uiso calc C40 H
H34 -0.1619 0.8851 0.4337 0.0788 1.000 Uiso calc C39 H
H35 -0.2100 0.7852 0.4539 0.0788 1.000 Uiso calc C39 H
H36 -0.1419 0.9101 0.4640 0.0788 1.000 Uiso calc C39 H
H37 0.0506 1.0016 0.4248 0.0734 1.000 Uiso calc C41 H
H38 0.0684 1.0297 0.4551 0.0734 1.000 Uiso calc C41 H
H39 0.1344 0.9782 0.4410 0.0734 1.000 Uiso calc C41 H

loop_
_atom_type_symbol
_atom_type_description
_atom_type_scat_dispersion_real
_atom_type_scat_dispersion_imag
_atom_type_scat_source
C ? 0.002 0.002 International_Tables_Vol_IV_Table_2.3.1
H ? 0.000 0.000 International_Tables_Vol_IV_Table_2.3.1
F ? 0.014 0.010 International_Tables_Vol_IV_Table_2.3.1
N ? 0.004 0.003 International_Tables_Vol_IV_Table_2.3.1
O ? 0.008 0.006 International_Tables_Vol_IV_Table_2.3.1
P ? 0.090 0.095 International_Tables_Vol_IV_Table_2.3.1
Ru ? -1.420 0.836 International_Tables_Vol_IV_Table_2.3.1

loop_
_geom_angle_atom_site_label_1
_geom_angle_atom_site_label_2
_geom_angle_atom_site_label_3
_geom_angle
_geom_angle_site_symmetry_1
_geom_angle_site_symmetry_2
_geom_angle_site_symmetry_3
_geom_angle_publ_flag
N1 RU N2 80.4(2) . . . ?
N1 RU N3 102.0(3) . . . ?
N1 RU N4 177.2(3) . . . ?
N1 RU N5 98.3(3) . . . ?
N1 RU O1 90.9(2) . . . ?
N2 RU N3 88.5(2) . . . ?
N2 RU N4 97.3(2) . . . ?
N2 RU N5 89.5(2) . . . ?
N2 RU O1 171.3(2) . . . ?
N3 RU N4 79.5(2) . . . ?
N3 RU N5 159.0(2) . . . ?
N3 RU O1 92.8(2) . . . ?
N4 RU N5 80.0(2) . . . ?
N4 RU O1 91.4(2) . . . ?
N5 RU O1 92.4(2) . . . ?
RU N1 C1 129.3(6) . . . ?
RU N1 C12 112.5(5) . . . ?
C1 N1 C12 118.1(7) . . . ?
N1 C1 C2 121.6(8) . . . ?
C1 C2 C3 120.9(8) . . . ?
C2 C3 C4 119.5(7) . . . ?
C3 C4 C5 125.3(7) . . . ?
C3 C4 C12 116.3(8) . . . ?
C5 C4 C12 118.4(8) . . . ?
C4 C5 C6 122.0(8) . . . ?
C5 C6 C7 120.8(8) . . . ?
C6 C7 C8 124.6(8) . . . ?
C6 C7 C11 117.5(8) . . . ?
C8 C7 C11 118.0(7) . . . ?
C7 C8 C9 118.7(8) . . . ?
C8 C9 C10 122.1(8) . . . ?
C9 C10 N2 120.2(8) . . . ?
RU N2 C10 127.3(6) . . . ?
RU N2 C11 113.3(5) . . . ?
C10 N2 C11 119.4(7) . . . ?
C7 C11 N2 121.6(7) . . . ?
C7 C11 C12 120.8(7) . . . ?
N2 C11 C12 117.5(7) . . . ?
N1 C12 C4 123.5(7) . . . ?
N1 C12 C11 116.2(7) . . . ?
C4 C12 C11 120.3(7) . . . ?
RU N3 C13 128.7(6) . . . ?
RU N3 C17 113.4(5) . . . ?
C13 N3 C17 117.2(7) . . . ?
N3 C13 C14 123.1(8) . . . ?
C13 C14 C15 120.2(8) . . . ?
C14 C15 C16 118.3(8) . . . ?
C15 C16 C17 120.0(8) . . . ?
N3 C17 C16 121.2(7) . . . ?
N3 C17 C18 114.0(7) . . . ?
C16 C17 C18 124.8(7) . . . ?
C17 C18 C19 126.0(7) . . . ?
C17 C18 N4 113.2(7) . . . ?
C19 C18 N4 120.7(7) . . . ?
C18 C19 C20 118.3(7) . . . ?
C19 C20 C21 119.6(7) . . . ?
C19 C20 C28 120.1(7) . . . ?
C21 C20 C28 120.3(7) . . . ?
C20 C21 C22 118.7(7) . . . ?
C21 C22 N4 121.4(7) . . . ?
C21 C22 C23 125.8(7) . . . ?
N4 C22 C23 112.8(6) . . . ?
RU N4 C18 119.3(5) . . . ?
RU N4 C22 119.2(5) . . . ?
C18 N4 C22 121.3(6) . . . ?
C22 C23 C24 125.0(7) . . . ?
C22 C23 N5 115.0(6) . . . ?
C24 C23 N5 119.9(7) . . . ?
C23 C24 C25 120.5(7) . . . ?
C24 C25 C26 119.0(8) . . . ?
C25 C26 C27 119.4(8) . . . ?
C26 C27 N5 121.9(7) . . . ?
RU N5 C23 112.5(5) . . . ?
RU N5 C27 128.0(5) . . . ?
C23 N5 C27 119.3(7) . . . ?
C20 C28 C29 119.8(7) . . . ?
C20 C28 C33 120.0(7) . . . ?
C29 C28 C33 120.2(7) . . . ?
C28 C29 C30 121.6(7) . . . ?
C29 C30 C31 117.1(8) . . . ?
C29 C30 C34 124.1(7) . . . ?
C31 C30 C34 118.7(7) . . . ?
C30 C31 C32 123.7(7) . . . ?
C31 C32 C33 118.1(7) . . . ?
C31 C32 C38 118.6(7) . . . ?
C33 C32 C38 123.4(8) . . . ?
C28 C33 C32 119.2(7) . . . ?
C30 C34 C35 111.3(7) . . . ?
C30 C34 C36 111.2(7) . . . ?
C30 C34 C37 108.4(7) . . . ?
C35 C34 C36 109.3(8) . . . ?
C35 C34 C37 107.3(8) . . . ?
C36 C34 C37 109.4(8) . . . ?
C32 C38 C39 107.4(7) . . . ?
C32 C38 C40 112.0(8) . . . ?
C32 C38 C41 111.7(7) . . . ?
C39 C38 C40 109.7(8) . . . ?
C39 C38 C41 108.1(8) . . . ?
C40 C38 C41 107.8(8) . . . ?
F1 P1 F2 96.0(6) . . . ?
F1 P1 F3 91.0(8) . . . ?
F1 P1 F4 84.7(6) . . . ?
F1 P1 F5 88.1(7) . . . ?
F1 P1 F6 177.4(6) . . . ?
F2 P1 F3 98.0(8) . . . ?
F2 P1 F4 170.4(6) . . . ?
F2 P1 F5 78.7(6) . . . ?
F2 P1 F6 83.5(5) . . . ?
F3 P1 F4 91.6(8) . . . ?
F3 P1 F5 176.4(8) . . . ?
F3 P1 F6 86.6(8) . . . ?
F4 P1 F5 91.8(7) . . . ?
F4 P1 F6 96.3(6) . . . ?
F5 P1 F6 94.3(6) . . . ?
P1 F1 F3 43.1(6) . . . ?
P1 F1 F4 46.7(5) . . . ?
P1 F1 F5 45.7(5) . . . ?
F3 F1 F4 60.8(6) . . . ?
F3 F1 F5 88.8(7) . . . ?
F4 F1 F5 62.5(6) . . . ?
P1 F2 F5 49.9(5) . . . ?
P1 F2 F6 48.6(4) . . . ?
F5 F2 F6 68.4(6) . . . ?
P1 F3 F1 45.9(6) . . . ?
P1 F3 F4 44.7(6) . . . ?
P1 F3 F6 49.0(6) . . . ?
F1 F3 F4 57.2(6) . . . ?
F1 F3 F6 94.9(8) . . . ?
F4 F3 F6 65.9(7) . . . ?
P1 F4 F1 48.6(5) . . . ?
P1 F4 F3 43.6(6) . . . ?
P1 F4 F5 44.7(5) . . . ?
F1 F4 F3 61.9(7) . . . ?
F1 F4 F5 60.7(6) . . . ?
F3 F4 F5 88.3(7) . . . ?
P1 F5 F1 46.2(5) . . . ?
P1 F5 F2 51.5(5) . . . ?
P1 F5 F4 43.5(5) . . . ?
F1 F5 F2 68.5(6) . . . ?
F1 F5 F4 56.8(5) . . . ?
F2 F5 F4 95.0(7) . . . ?
P1 F6 F2 47.9(4) . . . ?
P1 F6 F3 44.4(5) . . . ?
F2 F6 F3 66.2(6) . . . ?
F7 P2 F8 93.3(7) . . . ?
F7 P2 F9 85.0(6) . . . ?
F7 P2 F10 168.0(8) . . . ?
F7 P2 F11 84.3(7) . . . ?
F7 P2 F12 108.8(8) . . . ?
F8 P2 F9 178.2(5) . . . ?
F8 P2 F10 90.3(6) . . . ?
F8 P2 F11 86.8(5) . . . ?
F8 P2 F12 92.2(6) . . . ?
F9 P2 F10 91.5(5) . . . ?
F9 P2 F11 93.8(5) . . . ?
F9 P2 F12 87.6(6) . . . ?
F10 P2 F11 84.4(6) . . . ?
F10 P2 F12 82.5(7) . . . ?
F11 P2 F12 166.9(6) . . . ?
P2 F7 F9 48.8(5) . . . ?
P2 F7 F11 48.3(5) . . . ?
F9 F7 F11 66.7(6) . . . ?
P2 F8 F10 44.9(4) . . . ?
P2 F8 F11 46.6(4) . . . ?
F10 F8 F11 57.6(5) . . . ?
P2 F9 F7 46.1(5) . . . ?
P2 F9 F12 45.7(4) . . . ?
F7 F9 F12 71.7(6) . . . ?
P2 F10 F8 44.7(4) . . . ?
P2 F10 F11 47.7(4) . . . ?
P2 F10 F12 49.1(5) . . . ?
F8 F10 F11 59.5(5) . . . ?
F8 F10 F12 63.5(6) . . . ?
F11 F10 F12 96.7(7) . . . ?
P2 F11 F7 47.4(5) . . . ?
P2 F11 F8 46.6(4) . . . ?
P2 F11 F10 47.9(4) . . . ?
F7 F11 F8 64.4(6) . . . ?
F7 F11 F10 95.2(7) . . . ?
F8 F11 F10 63.0(5) . . . ?
P2 F12 F9 46.6(4) . . . ?
P2 F12 F10 48.4(5) . . . ?
F9 F12 F10 64.0(6) . . . ?
C42 C43 C42 123(2) . . 6_555 ?
C42 C43 O2 118(1) . . . ?
C42 C43 O2 118(1) 6_555 . . ?
C44 C45 C46 116(1) . . . ?
C44 C45 O3 121(1) . . . ?
C46 C45 O3 121(1) . . . ?
C47 C48 C49 120(1) . . . ?
C47 C48 O4 118(1) . . . ?
C49 C48 O4 121(1) . . . ?

loop_
_geom_bond_atom_site_label_1
_geom_bond_atom_site_label_2
_geom_bond_distance
_geom_bond_site_symmetry_1
_geom_bond_site_symmetry_2
_geom_bond_publ_flag
RU N1 2.072(6) . . ?
RU N2 2.024(6) . . ?
RU N3 2.066(7) . . ?
RU N4 1.966(6) . . ?
RU N5 2.077(6) . . ?
RU O1 2.142(5) . . ?
N1 C1 1.34(1) . . ?
N1 C12 1.36(1) . . ?
C1 C2 1.41(1) . . ?
C2 C3 1.35(1) . . ?
C3 C4 1.43(1) . . ?
C4 C5 1.43(1) . . ?
C4 C12 1.41(1) . . ?
C5 C6 1.34(1) . . ?
C6 C7 1.46(1) . . ?
C7 C8 1.40(1) . . ?
C7 C11 1.42(1) . . ?
C8 C9 1.35(1) . . ?
C9 C10 1.39(1) . . ?
C10 N2 1.34(1) . . ?
N2 C11 1.365(9) . . ?
C11 C12 1.41(1) . . ?
N3 C13 1.35(1) . . ?
N3 C17 1.38(1) . . ?
C13 C14 1.38(1) . . ?
C14 C15 1.36(1) . . ?
C15 C16 1.39(1) . . ?
C16 C17 1.39(1) . . ?
C17 C18 1.49(1) . . ?
C18 C19 1.40(1) . . ?
C18 N4 1.330(9) . . ?
C19 C20 1.40(1) . . ?
C20 C21 1.38(1) . . ?
C20 C28 1.49(1) . . ?
C21 C22 1.39(1) . . ?
C22 N4 1.334(9) . . ?
C22 C23 1.50(1) . . ?
C23 C24 1.39(1) . . ?
C23 N5 1.379(9) . . ?
C24 C25 1.37(1) . . ?
C25 C26 1.38(1) . . ?
C26 C27 1.39(1) . . ?
C27 N5 1.33(1) . . ?
C28 C29 1.40(1) . . ?
C28 C33 1.41(1) . . ?
C29 C30 1.37(1) . . ?
C30 C31 1.38(1) . . ?
C30 C34 1.52(1) . . ?
C31 C32 1.40(1) . . ?
C32 C33 1.39(1) . . ?
C32 C38 1.53(1) . . ?
C34 C35 1.54(1) . . ?
C34 C36 1.55(1) . . ?
C34 C37 1.54(1) . . ?
C38 C39 1.56(1) . . ?
C38 C40 1.50(1) . . ?
C38 C41 1.57(1) . . ?
P1 F1 1.56(1) . . ?
P1 F2 1.58(1) . . ?
P1 F3 1.48(2) . . ?
P1 F4 1.51(1) . . ?
P1 F5 1.54(1) . . ?
P1 F6 1.60(1) . . ?
F1 F3 2.17(2) . . ?
F1 F4 2.07(2) . . ?
F1 F5 2.15(2) . . ?
F2 F5 1.98(2) . . ?
F2 F6 2.11(1) . . ?
F3 F4 2.15(2) . . ?
F3 F6 2.11(2) . . ?
F4 F5 2.19(2) . . ?
P2 F7 1.53(2) . . ?
P2 F8 1.548(8) . . ?
P2 F9 1.593(8) . . ?
P2 F10 1.55(1) . . ?
P2 F11 1.55(1) . . ?
P2 F12 1.57(1) . . ?
F7 F9 2.11(2) . . ?
F7 F11 2.06(2) . . ?
F8 F10 2.20(1) . . ?
F8 F11 2.13(1) . . ?
F9 F12 2.19(2) . . ?
F10 F11 2.08(1) . . ?
F10 F12 2.06(2) . . ?
C42 C43 1.42(2) . . ?
C42 C43 1.42(2) . 6_555 ?
C43 O2 1.18(2) . . ?
C43 O2 1.18(2) . 6_555 ?
C44 C45 1.54(2) . . ?
C45 C46 1.49(2) . . ?
C45 O3 1.20(1) . . ?
C47 C48 1.53(2) . . ?
C48 C49 1.49(2) . . ?
C48 O4 1.26(1) . . ?

loop_
_geom_contact_atom_site_label_1
_geom_contact_atom_site_label_2
_geom_contact_distance
_geom_contact_site_symmetry_1
_geom_contact_site_symmetry_2
_geom_contact_publ_flag
? ? ? ? ? ?
